data_1520502
loop_
_publ_author_name
'Zhang, Jian'
'Jin, Jianyong'
'Cooney, Ralph'
'Fu, Qiang'
'Qiao, Greg G.'
'Thomas, Sylvie'
'Merkel, Tim C.'

_publ_section_title
;
 Synthesis of perfectly alternating copolymers for polymers of intrinsic
 microporosity
;
_journal_issue 28
_journal_name_full 'Polym. Chem.'
_journal_page_first 5003
_journal_paper_doi 10.1039/C5PY00570A
_journal_volume 6
_journal_year 2015
_chemical_formula_moiety 'C37 H20 F4 N4 O4'
_chemical_formula_sum 'C37 H20 F4 N4 O4'
_chemical_formula_weight 660.57
_chemical_name_systematic
;
 ?
;
_space_group_crystal_system monoclinic
_space_group_IT_number 14
_space_group_name_Hall '-P 2ybc'
_space_group_name_H-M_alt 'P 1 21/c 1'
_symmetry_space_group_name_Hall '-P 2ybc'
_symmetry_space_group_name_H-M 'P 1 21/c 1'
_atom_sites_solution_hydrogens geom
_atom_sites_solution_primary iterative
_atom_sites_solution_secondary difmap
_audit_creation_date 2013-12-18
_audit_creation_method
;
  Olex2 1.2
  (compiled Apr 23 2013 17:59:47, GUI svn.r4466)
;
_audit_update_record
;
2015-03-27 deposited with the CCDC.
2015-06-09 downloaded from the CCDC.
;
_cell_angle_alpha 90.00
_cell_angle_beta 99.514(9)
_cell_angle_gamma 90.00
_cell_formula_units_Z 4
_cell_length_a 22.674(3)
_cell_length_b 10.0584(12)
_cell_length_c 13.4593(16)
_cell_measurement_temperature 372(2)
_cell_volume 3027.4(7)
_computing_molecular_graphics
;
O. V. Dolomanov, L. J. Bourhis, R. J. Gildea, J. A. K. Howard and H. Puschmann,
OLEX2: a complete structure solution, refinement and analysis program.
J. Appl. Cryst. (2009). 42, 339-341.
;
_computing_publication_material
;
O. V. Dolomanov, L. J. Bourhis, R. J. Gildea, J. A. K. Howard and H. Puschmann,
OLEX2: a complete structure solution, refinement and analysis program.
J. Appl. Cryst. (2009). 42, 339-341.
;
_computing_structure_refinement
;
olex2.refine (L.J. Bourhis, O.V. Dolomanov, R.J. Gildea, J.A.K. Howard,
H. Puschmann, in preparation, 2011)
;
_computing_structure_solution
;
olex2.solve (L.J. Bourhis, O.V. Dolomanov, R.J. Gildea, J.A.K. Howard,
H. Puschmann, in preparation, 2011)
;
_diffrn_ambient_temperature 372(2)
_diffrn_measured_fraction_theta_full 0.981
_diffrn_measured_fraction_theta_max 0.981
_diffrn_radiation_monochromator graphite
_diffrn_radiation_type MoK\a
_diffrn_radiation_wavelength 0.71073
_diffrn_reflns_av_R_equivalents 0.2020
_diffrn_reflns_av_unetI/netI 0.1246
_diffrn_reflns_limit_h_max 30
_diffrn_reflns_limit_h_min -29
_diffrn_reflns_limit_k_max 13
_diffrn_reflns_limit_k_min -13
_diffrn_reflns_limit_l_max 17
_diffrn_reflns_limit_l_min -17
_diffrn_reflns_number 58522
_diffrn_reflns_theta_full 28.15
_diffrn_reflns_theta_max 28.15
_diffrn_reflns_theta_min 0.91
_diffrn_source 'fine-focus sealed tube'
_exptl_absorpt_coefficient_mu 0.113
_exptl_absorpt_correction_T_max 0.7456
_exptl_absorpt_correction_T_min 0.3982
_exptl_absorpt_correction_type multi-scan
_exptl_absorpt_process_details
;
SADABS-2012/1 (Bruker,2012) was used for absorption correction.
wR2(int) was 0.1490 before and 0.1141 after correction.
The Ratio of minimum to maximum transmission is 0.5341.
The \l/2 correction factor is 0.0015.
;
_exptl_crystal_colour yellow
_exptl_crystal_density_diffrn 1.449
_exptl_crystal_density_method 'not measured'
_exptl_crystal_description needle
_exptl_crystal_F_000 1352
_exptl_crystal_size_max 0.22
_exptl_crystal_size_mid 0.1
_exptl_crystal_size_min 0.08
_refine_diff_density_max 0.314
_refine_diff_density_min -0.342
_refine_diff_density_rms 0.078
_refine_ls_extinction_coef 0.0079(13)
_refine_ls_extinction_expression Fc^*^=kFc[1+0.001xFc^2^\l^3^/sin(2\q)]^-1/4^
_refine_ls_extinction_method SHELXL
_refine_ls_goodness_of_fit_ref 1.011
_refine_ls_hydrogen_treatment mixed
_refine_ls_matrix_type full
_refine_ls_number_parameters 463
_refine_ls_number_reflns 7260
_refine_ls_number_restraints 0
_refine_ls_restrained_S_all 1.011
_refine_ls_R_factor_all 0.1625
_refine_ls_R_factor_gt 0.0728
_refine_ls_shift/su_max 0.000
_refine_ls_shift/su_mean 0.000
_refine_ls_structure_factor_coef Fsqd
_refine_ls_weighting_details 'calc w=1/[\s^2^(Fo^2^)+(0.0953P)^2^+0.0000P] where P=(Fo^2^+2Fc^2^)/3'
_refine_ls_weighting_scheme calc
_refine_ls_wR_factor_gt 0.1649
_refine_ls_wR_factor_ref 0.2117
_reflns_number_gt 3538
_reflns_number_total 7260
_reflns_threshold_expression >2\s(I)
_cod_data_source_file c5py00570a2.cif
_cod_data_source_block abam1
_cod_depositor_comments 'Adding full bibliography for 1520502.cif.'
_cod_original_cell_volume 3027.4(6)
_cod_database_code 1520502
_olex2_refinement_description
;
1. Others
 Fixed Uiso: H16A(0.055) H16B(0.055) H16C(0.055) H17A(0.055) H17B(0.055)
 H17C(0.055) H18A(0.038) H18B(0.038) H20A(0.037) H20B(0.037) H22A(0.057)
 H22B(0.057) H22C(0.057) H23A(0.056) H23B(0.056) H23C(0.056)
 Fixed X: H16A(0.2308) H16B(0.2531) H16C(0.185) H17A(0.1589) H17B(0.2267)
 H17C(0.1882) H18A(0.2929) H18B(0.2899) H20A(0.2404) H20B(0.2067) H22A(0.3835)
 H22B(0.3351) H22C(0.3581) H23A(0.257) H23B(0.2693) H23C(0.3217)
 Fixed Y: H16A(0.1254) H16B(-0.0213) H16C(0.0122) H17A(-0.1572) H17B(-0.1931)
 H17C(-0.1541) H18A(-0.0274) H18B(0.1165) H20A(-0.0881) H20B(0.0168) H22A(-
 0.0626) H22B(-0.1671) H22C(-0.0618) H23A(0.0636) H23B(-0.0891) H23C(0.0077)
 Fixed Z: H16A(1.2725) H16B(1.2919) H16C(1.2848) H17A(1.1522) H17B(1.1582)
 H17C(1.0546) H18A(1.0965) H18B(1.1413) H20A(0.9306) H20B(0.855) H22A(0.8718)
 H22B(0.89) H22C(0.9733) H23A(0.7122) H23B(0.7272) H23C(0.7141)
;

loop_
_space_group_symop_id
_space_group_symop_operation_xyz
1 'x, y, z'
2 '-x, y+1/2, -z+1/2'
3 '-x, -y, -z'
4 'x, -y-1/2, z-1/2'

loop_
_atom_site_label
_atom_site_type_symbol
_atom_site_fract_x
_atom_site_fract_y
_atom_site_fract_z
_atom_site_U_iso_or_equiv
_atom_site_adp_type
_atom_site_occupancy
_atom_site_symmetry_multiplicity
_atom_site_calc_flag
_atom_site_refinement_flags
C1 C -0.04073(14) 0.4519(3) 0.8482(2) 0.0307(7) Uani 1 1 d .
C2 C -0.02011(14) 0.5155(3) 0.7641(3) 0.0339(8) Uani 1 1 d .
C3 C -0.09735(14) 0.4803(3) 0.8700(2) 0.0319(8) Uani 1 1 d .
C4 C -0.11669(14) 0.4242(3) 0.9511(2) 0.0322(8) Uani 1 1 d .
C5 C -0.08003(14) 0.3375(3) 1.0139(2) 0.0312(8) Uani 1 1 d .
C6 C -0.10044(14) 0.2778(4) 1.0993(3) 0.0354(8) Uani 1 1 d .
C7 C -0.02324(14) 0.3070(3) 0.9935(2) 0.0288(7) Uani 1 1 d .
C8 C -0.00341(14) 0.3659(3) 0.9108(2) 0.0291(7) Uani 1 1 d .
C9 C 0.06937(14) 0.2016(3) 1.0383(2) 0.0289(7) Uani 1 1 d .
C10 C 0.08879(13) 0.2590(3) 0.9557(2) 0.0280(7) Uani 1 1 d .
C11 C 0.14590(14) 0.2341(3) 0.9367(2) 0.0272(7) Uani 1 1 d .
C12 C 0.18347(13) 0.1536(3) 1.0027(2) 0.0260(7) Uani 1 1 d .
C13 C 0.16408(13) 0.0973(3) 1.0866(2) 0.0261(7) Uani 1 1 d .
C14 C 0.10608(14) 0.1217(3) 1.1045(2) 0.0295(7) Uani 1 1 d .
C15 C 0.21142(14) 0.0087(3) 1.1456(2) 0.0276(7) Uani 1 1 d .
C16 C 0.22095(15) 0.0336(4) 1.2593(2) 0.0365(8) Uani 1 1 d .
H16A H 0.2308 0.1254 1.2725 0.055 Uiso 1 1 calc R
H16B H 0.2531 -0.0213 1.2919 0.055 Uiso 1 1 calc R
H16C H 0.1850 0.0122 1.2848 0.055 Uiso 1 1 calc R
C17 C 0.19473(16) -0.1376(3) 1.1258(2) 0.0368(8) Uani 1 1 d .
H17A H 0.1589 -0.1572 1.1522 0.055 Uiso 1 1 calc R
H17B H 0.2267 -0.1931 1.1582 0.055 Uiso 1 1 calc R
H17C H 0.1882 -0.1541 1.0546 0.055 Uiso 1 1 calc R
C18 C 0.26726(14) 0.0491(3) 1.0998(2) 0.0313(7) Uani 1 1 d .
H18A H 0.2929 -0.0274 1.0965 0.038 Uiso 1 1 calc R
H18B H 0.2899 0.1165 1.1413 0.038 Uiso 1 1 calc R
C19 C 0.24521(13) 0.1044(3) 0.9922(2) 0.0276(7) Uani 1 1 d .
C20 C 0.24220(14) 0.0015(3) 0.9047(2) 0.0312(7) Uani 1 1 d .
H20A H 0.2404 -0.0881 0.9306 0.037 Uiso 1 1 calc R
H20B H 0.2067 0.0168 0.8550 0.037 Uiso 1 1 calc R
C21 C 0.29899(14) 0.0187(3) 0.8559(2) 0.0298(7) Uani 1 1 d .
C22 C 0.34857(15) -0.0772(4) 0.9020(3) 0.0382(8) Uani 1 1 d .
H22A H 0.3835 -0.0626 0.8718 0.057 Uiso 1 1 calc R
H22B H 0.3351 -0.1671 0.8900 0.057 Uiso 1 1 calc R
H22C H 0.3581 -0.0618 0.9733 0.057 Uiso 1 1 calc R
C23 C 0.28548(16) -0.0017(4) 0.7417(2) 0.0373(8) Uani 1 1 d .
H23A H 0.2570 0.0636 0.7122 0.056 Uiso 1 1 calc R
H23B H 0.2693 -0.0891 0.7272 0.056 Uiso 1 1 calc R
H23C H 0.3217 0.0077 0.7141 0.056 Uiso 1 1 calc R
C24 C 0.31708(14) 0.1591(3) 0.8850(2) 0.0279(7) Uani 1 1 d .
C25 C 0.28769(13) 0.2074(3) 0.9604(2) 0.0279(7) Uani 1 1 d .
C26 C 0.30037(14) 0.3329(3) 1.0013(2) 0.0295(7) Uani 1 1 d .
C27 C 0.34298(14) 0.4094(3) 0.9661(2) 0.0300(7) Uani 1 1 d .
C28 C 0.37242(14) 0.3605(3) 0.8903(2) 0.0308(8) Uani 1 1 d .
C29 C 0.36004(14) 0.2377(3) 0.8491(2) 0.0311(8) Uani 1 1 d .
C30 C 0.40637(14) 0.5956(3) 0.9848(2) 0.0331(8) Uani 1 1 d .
C31 C 0.43406(14) 0.5476(3) 0.9074(2) 0.0339(8) Uani 1 1 d .
C32 C 0.48443(15) 0.6147(4) 0.8831(3) 0.0380(8) Uani 1 1 d .
C33 C 0.51600(17) 0.5591(4) 0.8089(3) 0.0463(10) Uani 1 1 d .
C34 C 0.50415(16) 0.7284(4) 0.9358(3) 0.0447(10) Uani 1 1 d .
C35 C 0.47773(16) 0.7740(4) 1.0129(3) 0.0397(9) Uani 1 1 d .
C36 C 0.42873(15) 0.7055(3) 1.0402(3) 0.0361(8) Uani 1 1 d .
C37 C 0.40149(16) 0.7535(4) 1.1234(3) 0.0383(8) Uani 1 1 d .
N1 N -0.11719(13) 0.2300(3) 1.1675(2) 0.0471(8) Uani 1 1 d .
N2 N -0.00320(14) 0.5676(3) 0.6987(2) 0.0447(8) Uani 1 1 d .
N3 N 0.38033(15) 0.7930(3) 1.1890(2) 0.0496(8) Uani 1 1 d .
N4 N 0.54311(15) 0.5117(4) 0.7542(3) 0.0625(10) Uani 1 1 d .
O1 O 0.01124(9) 0.2246(2) 1.05826(17) 0.0369(6) Uani 1 1 d .
O2 O 0.05227(9) 0.3426(2) 0.88850(15) 0.0322(5) Uani 1 1 d .
O3 O 0.35625(10) 0.5350(2) 1.00901(17) 0.0366(6) Uani 1 1 d .
O4 O 0.41523(10) 0.4382(2) 0.85216(17) 0.0389(6) Uani 1 1 d .
F1 F -0.13282(8) 0.56462(19) 0.80981(14) 0.0410(5) Uani 1 1 d .
F2 F -0.17183(8) 0.45226(19) 0.97077(14) 0.0421(5) Uani 1 1 d .
F3 F 0.49728(10) 0.8840(2) 1.06348(16) 0.0556(6) Uani 1 1 d .
F4 F 0.55147(9) 0.7957(2) 0.91076(18) 0.0578(6) Uani 1 1 d .
H14 H 0.0903(14) 0.078(3) 1.165(2) 0.035(9) Uiso 1 1 d .
H26 H 0.2826(13) 0.372(3) 1.056(2) 0.026(8) Uiso 1 1 d .
H29 H 0.3819(15) 0.209(3) 0.796(3) 0.045(10) Uiso 1 1 d .
H7 H 0.1579(15) 0.275(3) 0.875(2) 0.041(9) Uiso 1 1 d .

loop_
_atom_site_aniso_label
_atom_site_aniso_U_11
_atom_site_aniso_U_22
_atom_site_aniso_U_33
_atom_site_aniso_U_23
_atom_site_aniso_U_13
_atom_site_aniso_U_12
C1 0.0302(18) 0.0306(19) 0.0294(17) -0.0036(15) -0.0007(14) 0.0006(14)
C2 0.0295(18) 0.031(2) 0.039(2) -0.0017(16) -0.0012(15) 0.0067(14)
C3 0.0308(18) 0.0265(19) 0.0338(18) -0.0035(15) -0.0082(14) 0.0037(14)
C4 0.0266(17) 0.033(2) 0.0357(18) -0.0064(16) 0.0027(14) -0.0003(14)
C5 0.0313(18) 0.032(2) 0.0304(17) -0.0049(15) 0.0048(14) -0.0026(14)
C6 0.0261(18) 0.041(2) 0.038(2) -0.0054(17) 0.0013(15) 0.0028(15)
C7 0.0296(17) 0.0270(18) 0.0283(17) -0.0021(14) 0.0005(14) 0.0039(13)
C8 0.0308(18) 0.0254(18) 0.0304(17) -0.0062(14) 0.0028(14) 0.0019(13)
C9 0.0255(17) 0.0290(19) 0.0326(18) 0.0002(14) 0.0061(14) 0.0003(13)
C10 0.0293(18) 0.0259(18) 0.0271(17) 0.0031(14) -0.0006(13) 0.0027(13)
C11 0.0287(17) 0.0287(19) 0.0239(16) 0.0001(14) 0.0041(13) -0.0009(13)
C12 0.0283(17) 0.0260(18) 0.0231(15) -0.0004(14) 0.0023(13) -0.0016(13)
C13 0.0296(17) 0.0252(17) 0.0224(16) -0.0004(13) 0.0015(13) -0.0003(13)
C14 0.0314(18) 0.0314(19) 0.0257(16) 0.0034(14) 0.0048(14) -0.0019(14)
C15 0.0311(17) 0.0257(18) 0.0250(16) 0.0006(14) 0.0019(13) 0.0003(13)
C16 0.0368(19) 0.045(2) 0.0267(17) 0.0019(16) 0.0014(14) -0.0019(16)
C17 0.044(2) 0.032(2) 0.0339(19) 0.0016(16) 0.0041(16) 0.0011(15)
C18 0.0329(18) 0.0326(19) 0.0283(17) -0.0001(15) 0.0044(14) 0.0006(14)
C19 0.0269(16) 0.0298(19) 0.0259(16) 0.0011(14) 0.0040(13) 0.0021(13)
C20 0.0320(18) 0.0336(19) 0.0275(16) -0.0015(15) 0.0033(14) 0.0005(14)
C21 0.0340(18) 0.0305(19) 0.0249(16) -0.0024(14) 0.0049(13) 0.0031(14)
C22 0.040(2) 0.039(2) 0.0346(19) 0.0055(16) 0.0041(15) 0.0090(16)
C23 0.043(2) 0.039(2) 0.0300(18) 0.0002(16) 0.0061(15) 0.0035(16)
C24 0.0285(17) 0.0284(18) 0.0263(16) 0.0004(14) 0.0034(13) 0.0033(13)
C25 0.0275(17) 0.033(2) 0.0232(16) 0.0003(14) 0.0032(13) 0.0033(13)
C26 0.0301(18) 0.036(2) 0.0227(16) -0.0001(15) 0.0049(14) 0.0049(14)
C27 0.0283(17) 0.034(2) 0.0271(16) -0.0036(14) 0.0013(13) 0.0012(14)
C28 0.0269(17) 0.034(2) 0.0321(17) 0.0090(15) 0.0060(14) 0.0013(14)
C29 0.0296(18) 0.036(2) 0.0287(17) 0.0001(15) 0.0081(14) 0.0043(14)
C30 0.0309(18) 0.033(2) 0.0341(18) 0.0087(15) -0.0002(14) -0.0008(15)
C31 0.0295(18) 0.035(2) 0.0367(19) 0.0113(16) 0.0032(15) 0.0003(14)
C32 0.0322(19) 0.043(2) 0.038(2) 0.0164(17) 0.0026(15) -0.0002(16)
C33 0.034(2) 0.056(3) 0.048(2) 0.028(2) 0.0073(18) -0.0002(18)
C34 0.033(2) 0.049(3) 0.048(2) 0.020(2) -0.0027(17) -0.0096(17)
C35 0.045(2) 0.032(2) 0.039(2) 0.0074(17) -0.0053(17) -0.0076(16)
C36 0.0383(19) 0.031(2) 0.0360(19) 0.0066(16) -0.0033(15) -0.0033(15)
C37 0.042(2) 0.029(2) 0.040(2) 0.0038(17) -0.0086(17) -0.0060(15)
N1 0.0358(18) 0.059(2) 0.0468(19) -0.0001(17) 0.0089(15) 0.0033(15)
N2 0.0444(19) 0.044(2) 0.0451(19) 0.0078(16) 0.0045(15) 0.0074(14)
N3 0.059(2) 0.040(2) 0.047(2) 0.0024(16) 0.0015(17) 0.0009(16)
N4 0.042(2) 0.082(3) 0.069(2) 0.032(2) 0.0247(18) 0.0093(19)
O1 0.0289(12) 0.0446(15) 0.0384(13) 0.0121(11) 0.0087(10) 0.0074(10)
O2 0.0279(12) 0.0360(14) 0.0327(12) 0.0066(11) 0.0051(9) 0.0047(10)
O3 0.0376(14) 0.0335(14) 0.0409(13) -0.0040(11) 0.0126(11) -0.0065(10)
O4 0.0392(14) 0.0389(15) 0.0419(14) 0.0026(12) 0.0167(11) -0.0055(11)
F1 0.0357(11) 0.0417(12) 0.0426(11) 0.0007(9) -0.0025(9) 0.0087(9)
F2 0.0270(10) 0.0489(13) 0.0504(12) -0.0042(10) 0.0062(9) 0.0055(9)
F3 0.0544(14) 0.0492(15) 0.0575(14) 0.0075(11) -0.0073(11) -0.0193(11)
F4 0.0362(12) 0.0644(16) 0.0706(15) 0.0241(12) 0.0022(10) -0.0133(11)

loop_
_atom_type_symbol
_atom_type_description
_atom_type_scat_dispersion_real
_atom_type_scat_dispersion_imag
_atom_type_scat_source
C C 0.0033 0.0016 'International Tables Vol C Tables 4.2.6.8 and 6.1.1.4'
H H 0.0000 0.0000 'International Tables Vol C Tables 4.2.6.8 and 6.1.1.4'
N N 0.0061 0.0033 'International Tables Vol C Tables 4.2.6.8 and 6.1.1.4'
O O 0.0106 0.0060 'International Tables Vol C Tables 4.2.6.8 and 6.1.1.4'
F F 0.0171 0.0103 'International Tables Vol C Tables 4.2.6.8 and 6.1.1.4'

loop_
_geom_angle_atom_site_label_1
_geom_angle_atom_site_label_2
_geom_angle_atom_site_label_3
_geom_angle
C3 C1 C2 120.2(3)
C8 C1 C2 120.4(3)
C8 C1 C3 119.3(3)
N2 C2 C1 178.7(4)
C4 C3 C1 120.9(3)
F1 C3 C1 118.9(3)
F1 C3 C4 120.3(3)
C3 C4 C5 120.5(3)
F2 C4 C3 120.0(3)
F2 C4 C5 119.5(3)
C4 C5 C6 120.5(3)
C4 C5 C7 119.8(3)
C7 C5 C6 119.7(3)
N1 C6 C5 179.6(4)
C5 C7 C8 119.5(3)
O1 C7 C5 117.5(3)
O1 C7 C8 123.0(3)
C1 C8 C7 120.1(3)
O2 C8 C1 117.7(3)
O2 C8 C7 122.2(3)
C10 C9 O1 121.0(3)
C14 C9 C10 121.7(3)
C14 C9 O1 117.3(3)
C9 C10 O2 122.3(3)
C11 C10 C9 120.2(3)
C11 C10 O2 117.5(3)
C10 C11 C12 118.8(3)
C10 C11 H7 117.9(19)
C12 C11 H7 123.3(19)
C11 C12 C13 120.8(3)
C11 C12 C19 127.7(3)
C13 C12 C19 111.2(3)
C12 C13 C15 111.8(3)
C14 C13 C12 119.9(3)
C14 C13 C15 128.2(3)
C9 C14 C13 118.5(3)
C9 C14 H14 120.3(18)
C13 C14 H14 121.2(18)
C13 C15 C16 113.5(3)
C13 C15 C17 109.9(3)
C13 C15 C18 101.0(2)
C16 C15 C17 108.7(3)
C16 C15 C18 111.4(3)
C17 C15 C18 112.2(3)
C15 C16 H16A 109.5
C15 C16 H16B 109.5
C15 C16 H16C 109.5
H16A C16 H16B 109.5
H16A C16 H16C 109.5
H16B C16 H16C 109.5
C15 C17 H17A 109.5
C15 C17 H17B 109.5
C15 C17 H17C 109.5
H17A C17 H17B 109.5
H17A C17 H17C 109.5
H17B C17 H17C 109.5
C15 C18 H18A 110.1
C15 C18 H18B 110.1
C15 C18 C19 107.8(3)
H18A C18 H18B 108.5
C19 C18 H18A 110.1
C19 C18 H18B 110.1
C12 C19 C18 101.0(2)
C12 C19 C20 111.2(2)
C12 C19 C25 116.2(3)
C18 C19 C20 115.7(3)
C25 C19 C18 112.6(3)
C25 C19 C20 100.9(2)
C19 C20 H20A 110.1
C19 C20 H20B 110.1
H20A C20 H20B 108.4
C21 C20 C19 108.1(2)
C21 C20 H20A 110.1
C21 C20 H20B 110.1
C22 C21 C20 111.3(3)
C23 C21 C20 111.6(3)
C23 C21 C22 109.5(3)
C24 C21 C20 101.8(2)
C24 C21 C22 109.6(3)
C24 C21 C23 112.8(3)
C21 C22 H22A 109.5
C21 C22 H22B 109.5
C21 C22 H22C 109.5
H22A C22 H22B 109.5
H22A C22 H22C 109.5
H22B C22 H22C 109.5
C21 C23 H23A 109.5
C21 C23 H23B 109.5
C21 C23 H23C 109.5
H23A C23 H23B 109.5
H23A C23 H23C 109.5
H23B C23 H23C 109.5
C25 C24 C21 112.0(3)
C25 C24 C29 120.0(3)
C29 C24 C21 127.9(3)
C24 C25 C19 111.6(3)
C26 C25 C19 127.3(3)
C26 C25 C24 121.0(3)
C25 C26 H26 125.4(18)
C27 C26 C25 118.8(3)
C27 C26 H26 115.8(18)
C26 C27 C28 120.1(3)
C26 C27 O3 118.4(3)
C28 C27 O3 121.5(3)
C27 C28 O4 120.8(3)
C29 C28 C27 121.6(3)
C29 C28 O4 117.6(3)
C24 C29 H29 123(2)
C28 C29 C24 118.6(3)
C28 C29 H29 118(2)
C36 C30 C31 120.8(3)
O3 C30 C31 121.2(3)
O3 C30 C36 118.1(3)
C30 C31 C32 119.4(3)
O4 C31 C30 123.6(3)
O4 C31 C32 117.0(3)
C31 C32 C33 119.4(3)
C34 C32 C31 118.9(3)
C34 C32 C33 121.6(3)
N4 C33 C32 176.2(4)
C35 C34 C32 121.6(3)
F4 C34 C32 119.2(3)
F4 C34 C35 119.1(4)
C34 C35 C36 120.0(3)
F3 C35 C34 121.1(3)
F3 C35 C36 118.9(3)
C30 C36 C35 119.1(3)
C30 C36 C37 121.2(3)
C35 C36 C37 119.7(3)
N3 C37 C36 179.1(4)
C7 O1 C9 115.9(2)
C8 O2 C10 115.5(2)
C30 O3 C27 115.6(2)
C31 O4 C28 115.1(2)

loop_
_geom_bond_atom_site_label_1
_geom_bond_atom_site_label_2
_geom_bond_distance
C1 C2 1.443(5)
C1 C3 1.393(4)
C1 C8 1.392(4)
C2 N2 1.144(4)
C3 C4 1.364(4)
C3 F1 1.344(3)
C4 C5 1.390(5)
C4 F2 1.350(3)
C5 C6 1.439(5)
C5 C7 1.395(4)
C6 N1 1.155(4)
C7 C8 1.399(4)
C7 O1 1.354(4)
C8 O2 1.365(3)
C9 C10 1.389(4)
C9 C14 1.374(4)
C9 O1 1.407(4)
C10 C11 1.384(4)
C10 O2 1.400(4)
C11 C12 1.386(4)
C11 H7 1.01(3)
C12 C13 1.398(4)
C12 C19 1.513(4)
C13 C14 1.397(4)
C13 C15 1.515(4)
C14 H14 1.04(3)
C15 C16 1.530(4)
C15 C17 1.531(4)
C15 C18 1.551(4)
C16 H16A 0.9600
C16 H16B 0.9600
C16 H16C 0.9600
C17 H17A 0.9600
C17 H17B 0.9600
C17 H17C 0.9600
C18 H18A 0.9700
C18 H18B 0.9700
C18 C19 1.555(4)
C19 C20 1.561(4)
C19 C25 1.524(4)
C20 H20A 0.9700
C20 H20B 0.9700
C20 C21 1.549(4)
C21 C22 1.532(4)
C21 C23 1.530(4)
C21 C24 1.505(4)
C22 H22A 0.9600
C22 H22B 0.9600
C22 H22C 0.9600
C23 H23A 0.9600
C23 H23B 0.9600
C23 H23C 0.9600
C24 C25 1.390(4)
C24 C29 1.401(4)
C25 C26 1.388(4)
C26 C27 1.379(4)
C26 H26 0.98(3)
C27 C28 1.398(4)
C27 O3 1.401(4)
C28 C29 1.364(5)
C28 O4 1.408(4)
C29 H29 0.98(3)
C30 C31 1.388(4)
C30 C36 1.383(5)
C30 O3 1.375(4)
C31 C32 1.411(4)
C31 O4 1.357(4)
C32 C33 1.435(5)
C32 C34 1.380(5)
C33 N4 1.139(5)
C34 C35 1.361(5)
C34 F4 1.357(4)
C35 C36 1.407(5)
C35 F3 1.335(4)
C36 C37 1.448(5)
C37 N3 1.143(4)
